data_4071582
loop_
_publ_author_name
'Cui, Peng'
'Chen, Yaofeng'
'Wang, Guoping'
'Li, Guangyu'
'Xia, Wei'

_publ_section_title
;
 Divalent Ytterbium Boratabenzene Complex (C5H5BNPh2)2Yb(THF)2: Synthesis,
 Structure, and Solvent-Mediated Redox Transformation
;
_journal_issue 15
_journal_name_full Organometallics
_journal_page_first 4013
_journal_paper_doi 10.1021/om800245u
_journal_volume 27
_journal_year 2008
_chemical_formula_sum 'C50 H46 B2 N4 Yb'
_chemical_formula_weight 897.57
_chemical_name_systematic
; 
 ? 
;
_space_group_IT_number 2
_symmetry_cell_setting triclinic
_symmetry_space_group_name_Hall '-P 1'
_symmetry_space_group_name_H-M 'P -1'
_atom_sites_solution_hydrogens geom
_atom_sites_solution_primary direct
_atom_sites_solution_secondary difmap
_audit_creation_method SHELXL-97
_cell_angle_alpha 100.474(3)
_cell_angle_beta 97.923(2)
_cell_angle_gamma 95.890(3)
_cell_formula_units_Z 2
_cell_length_a 10.8679(17)
_cell_length_b 13.486(2)
_cell_length_c 14.778(2)
_cell_measurement_reflns_used 3071
_cell_measurement_temperature 293(2)
_cell_measurement_theta_max 44.471
_cell_measurement_theta_min 4.590
_cell_volume 2091.3(5)
_computing_cell_refinement 'Bruker SMART'
_computing_data_collection 'Bruker SMART'
_computing_data_reduction 'Bruker SHELXTL'
_computing_molecular_graphics 'Bruker SHELXTL'
_computing_publication_material 'Bruker SHELXTL'
_computing_structure_refinement 'SHELXL-97 (Sheldrick, 1997)'
_computing_structure_solution 'SHELXS-97 (Sheldrick, 1990)'
_diffrn_ambient_temperature 293(2)
_diffrn_measured_fraction_theta_full 0.964
_diffrn_measured_fraction_theta_max 0.964
_diffrn_measurement_device_type 'CCD area detector'
_diffrn_measurement_method 'phi and omega scans'
_diffrn_radiation_monochromator graphite
_diffrn_radiation_source 'fine-focus sealed tube'
_diffrn_radiation_type MoK\a
_diffrn_radiation_wavelength 0.71073
_diffrn_reflns_av_R_equivalents 0.0887
_diffrn_reflns_av_sigmaI/netI 0.1307
_diffrn_reflns_limit_h_max 13
_diffrn_reflns_limit_h_min -13
_diffrn_reflns_limit_k_max 17
_diffrn_reflns_limit_k_min -10
_diffrn_reflns_limit_l_max 18
_diffrn_reflns_limit_l_min -18
_diffrn_reflns_number 11836
_diffrn_reflns_theta_full 27.00
_diffrn_reflns_theta_max 27.00
_diffrn_reflns_theta_min 1.88
_exptl_absorpt_coefficient_mu 2.276
_exptl_absorpt_correction_T_max 1.00000
_exptl_absorpt_correction_T_min 0.75646
_exptl_absorpt_correction_type empirical
_exptl_absorpt_process_details sadabs
_exptl_crystal_colour black
_exptl_crystal_density_diffrn 1.425
_exptl_crystal_density_method 'not measured'
_exptl_crystal_description prismatic
_exptl_crystal_F_000 908
_exptl_crystal_size_max 0.308
_exptl_crystal_size_mid 0.275
_exptl_crystal_size_min 0.145
_refine_diff_density_max 2.587
_refine_diff_density_min -2.398
_refine_diff_density_rms 0.157
_refine_ls_extinction_method none
_refine_ls_goodness_of_fit_ref 0.890
_refine_ls_hydrogen_treatment constr
_refine_ls_matrix_type full
_refine_ls_number_parameters 516
_refine_ls_number_reflns 8799
_refine_ls_number_restraints 0
_refine_ls_restrained_S_all 0.890
_refine_ls_R_factor_all 0.0842
_refine_ls_R_factor_gt 0.0596
_refine_ls_shift/su_max 0.005
_refine_ls_shift/su_mean 0.000
_refine_ls_structure_factor_coef Fsqd
_refine_ls_weighting_details 'calc w=1/[\s^2^(Fo^2^)+(0.0638P)^2^+0.0000P] where P=(Fo^2^+2Fc^2^)/3'
_refine_ls_weighting_scheme calc
_refine_ls_wR_factor_gt 0.1301
_refine_ls_wR_factor_ref 0.1381
_reflns_number_gt 6071
_reflns_number_total 8799
_reflns_threshold_expression >2sigma(I)
_cod_data_source_file om800245u-file001.cif
_cod_data_source_block cd27439
_cod_depositor_comments
;
The following automatic conversions were performed:

'_symmetry_cell_setting' value 'Triclinic' changed to 'triclinic'
according to /home/saulius/struct/CIF-dictionaries/cif_core.dic
dictionary named 'cif_core.dic' version 2.4.1 from 2010-06-29.

Automatic conversion script
Id: cif_fix_values 1715 2011-07-08 13:25:40Z adriana 
;
_cod_original_cell_volume 2091.3(6)
_cod_original_sg_symbol_H-M P-1
_cod_database_code 4071582

loop_
_symmetry_equiv_pos_as_xyz
'x, y, z'
'-x, -y, -z'

loop_
_atom_site_label
_atom_site_type_symbol
_atom_site_fract_x
_atom_site_fract_y
_atom_site_fract_z
_atom_site_U_iso_or_equiv
_atom_site_adp_type
_atom_site_occupancy
_atom_site_symmetry_multiplicity
_atom_site_calc_flag
_atom_site_refinement_flags
Yb Yb 0.31961(3) 0.06438(2) 0.29607(2) 0.03404(12) Uani 1 1 d .
N1 N 0.1952(5) -0.2204(4) 0.1517(4) 0.0390(14) Uani 1 1 d .
N2 N 0.2451(5) 0.3464(4) 0.2415(4) 0.0413(15) Uani 1 1 d .
N3 N 0.5441(6) 0.1270(5) 0.3322(4) 0.0416(15) Uani 1 1 d .
N4 N 0.3768(5) 0.1936(4) 0.4340(4) 0.0381(14) Uani 1 1 d .
B1 B 0.2348(8) -0.1571(6) 0.2458(6) 0.040(2) Uani 1 1 d .
B2 B 0.2427(8) 0.2344(7) 0.2048(6) 0.040(2) Uani 1 1 d .
C1 C 0.1421(7) -0.1045(6) 0.2978(5) 0.0444(19) Uani 1 1 d .
H1 H 0.0601 -0.1084 0.2679 0.053 Uiso 1 1 calc R
C2 C 0.1752(7) -0.0502(6) 0.3890(5) 0.0459(19) Uani 1 1 d .
H2 H 0.1144 -0.0213 0.4196 0.055 Uiso 1 1 calc R
C3 C 0.2990(7) -0.0386(6) 0.4355(5) 0.047(2) Uani 1 1 d .
H3 H 0.3198 -0.0020 0.4964 0.056 Uiso 1 1 calc R
C4 C 0.3891(8) -0.0812(6) 0.3909(5) 0.0452(19) Uani 1 1 d .
H4 H 0.4700 -0.0733 0.4239 0.054 Uiso 1 1 calc R
C5 C 0.3675(7) -0.1351(6) 0.2998(5) 0.0435(18) Uani 1 1 d .
H5 H 0.4338 -0.1577 0.2719 0.052 Uiso 1 1 calc R
C6 C 0.2752(7) -0.2564(5) 0.0890(5) 0.0382(17) Uani 1 1 d .
C7 C 0.3913(7) -0.2001(6) 0.0869(5) 0.0422(18) Uani 1 1 d .
H7 H 0.4135 -0.1365 0.1258 0.051 Uiso 1 1 calc R
C8 C 0.4720(8) -0.2359(6) 0.0296(6) 0.051(2) Uani 1 1 d .
H8 H 0.5488 -0.1977 0.0314 0.061 Uiso 1 1 calc R
C9 C 0.4401(8) -0.3286(7) -0.0309(6) 0.056(2) Uani 1 1 d .
H9 H 0.4945 -0.3539 -0.0701 0.067 Uiso 1 1 calc R
C10 C 0.3247(9) -0.3830(6) -0.0314(6) 0.058(2) Uani 1 1 d .
H10 H 0.3012 -0.4449 -0.0728 0.070 Uiso 1 1 calc R
C11 C 0.2446(7) -0.3491(6) 0.0264(5) 0.0471(19) Uani 1 1 d .
H11 H 0.1683 -0.3884 0.0243 0.056 Uiso 1 1 calc R
C12 C 0.0653(7) -0.2585(5) 0.1247(5) 0.0366(16) Uani 1 1 d .
C13 C 0.0108(8) -0.3283(6) 0.1696(6) 0.052(2) Uani 1 1 d .
H13 H 0.0591 -0.3537 0.2149 0.062 Uiso 1 1 calc R
C14 C -0.1179(8) -0.3604(7) 0.1463(7) 0.065(3) Uani 1 1 d .
H14 H -0.1555 -0.4057 0.1780 0.078 Uiso 1 1 calc R
C15 C -0.1898(8) -0.3262(7) 0.0774(7) 0.061(2) Uani 1 1 d .
H15 H -0.2753 -0.3481 0.0621 0.073 Uiso 1 1 calc R
C16 C -0.1334(9) -0.2596(8) 0.0321(6) 0.065(3) Uani 1 1 d .
H16 H -0.1809 -0.2386 -0.0166 0.078 Uiso 1 1 calc R
C17 C -0.0103(7) -0.2231(6) 0.0556(5) 0.0462(19) Uani 1 1 d .
H17 H 0.0244 -0.1744 0.0260 0.055 Uiso 1 1 calc R
C18 C 0.3509(7) 0.1911(6) 0.1656(5) 0.0409(18) Uani 1 1 d .
H18 H 0.4269 0.2323 0.1722 0.049 Uiso 1 1 calc R
C19 C 0.3385(7) 0.0917(6) 0.1201(5) 0.0441(18) Uani 1 1 d .
H19 H 0.4052 0.0690 0.0927 0.053 Uiso 1 1 calc R
C20 C 0.2312(8) 0.0231(6) 0.1129(5) 0.049(2) Uani 1 1 d .
H20 H 0.2265 -0.0440 0.0818 0.059 Uiso 1 1 calc R
C21 C 0.1279(7) 0.0585(6) 0.1546(5) 0.0466(19) Uani 1 1 d .
H21 H 0.0558 0.0129 0.1492 0.056 Uiso 1 1 calc R
C22 C 0.1307(7) 0.1561(6) 0.2020(5) 0.0440(18) Uani 1 1 d .
H22 H 0.0644 0.1743 0.2322 0.053 Uiso 1 1 calc R
C23 C 0.1435(7) 0.3930(5) 0.2718(5) 0.0403(17) Uani 1 1 d .
C24 C 0.0210(8) 0.3655(6) 0.2239(6) 0.054(2) Uani 1 1 d .
H24 H 0.0055 0.3170 0.1689 0.065 Uiso 1 1 calc R
C25 C -0.0770(8) 0.4093(7) 0.2572(7) 0.067(3) Uani 1 1 d .
H25 H -0.1579 0.3903 0.2243 0.081 Uiso 1 1 calc R
C26 C -0.0562(9) 0.4807(8) 0.3385(7) 0.070(3) Uani 1 1 d .
H26 H -0.1229 0.5089 0.3618 0.084 Uiso 1 1 calc R
C27 C 0.0621(8) 0.5097(7) 0.3845(7) 0.072(3) Uani 1 1 d .
H27 H 0.0769 0.5601 0.4383 0.086 Uiso 1 1 calc R
C28 C 0.1613(8) 0.4653(7) 0.3527(6) 0.058(2) Uani 1 1 d .
H28 H 0.2416 0.4848 0.3866 0.070 Uiso 1 1 calc R
C29 C 0.3562(7) 0.4137(5) 0.2454(5) 0.0393(17) Uani 1 1 d .
C30 C 0.3526(9) 0.4921(6) 0.1980(6) 0.058(2) Uani 1 1 d .
H30 H 0.2774 0.5025 0.1649 0.069 Uiso 1 1 calc R
C31 C 0.4639(10) 0.5568(7) 0.1996(7) 0.070(3) Uani 1 1 d .
H31 H 0.4620 0.6083 0.1655 0.083 Uiso 1 1 calc R
C32 C 0.5733(9) 0.5450(7) 0.2501(7) 0.066(3) Uani 1 1 d .
H32 H 0.6454 0.5895 0.2524 0.079 Uiso 1 1 calc R
C33 C 0.5770(8) 0.4670(7) 0.2980(7) 0.064(3) Uani 1 1 d .
H33 H 0.6523 0.4569 0.3311 0.077 Uiso 1 1 calc R
C34 C 0.4694(7) 0.4039(6) 0.2968(6) 0.053(2) Uani 1 1 d .
H34 H 0.4724 0.3530 0.3315 0.064 Uiso 1 1 calc R
C35 C 0.5861(7) 0.1993(6) 0.4042(5) 0.0417(18) Uani 1 1 d .
C36 C 0.4952(7) 0.2362(6) 0.4625(5) 0.0426(18) Uani 1 1 d .
C37 C 0.6275(7) 0.0940(6) 0.2678(5) 0.0439(19) Uani 1 1 d .
C38 C 0.6694(8) 0.1561(7) 0.2109(6) 0.060(2) Uani 1 1 d .
H38 H 0.6497 0.2223 0.2171 0.071 Uiso 1 1 calc R
C39 C 0.7406(9) 0.1202(9) 0.1449(7) 0.069(3) Uani 1 1 d .
H39 H 0.7671 0.1619 0.1057 0.083 Uiso 1 1 calc R
C40 C 0.7723(8) 0.0249(9) 0.1365(6) 0.068(3) Uani 1 1 d .
H40 H 0.8219 0.0019 0.0926 0.082 Uiso 1 1 calc R
C41 C 0.7309(9) -0.0380(8) 0.1928(7) 0.071(3) Uani 1 1 d .
H41 H 0.7513 -0.1040 0.1862 0.085 Uiso 1 1 calc R
C42 C 0.6589(8) -0.0028(7) 0.2594(6) 0.057(2) Uani 1 1 d .
H42 H 0.6319 -0.0447 0.2982 0.068 Uiso 1 1 calc R
C43 C 0.2825(7) 0.2181(5) 0.4891(5) 0.0420(18) Uani 1 1 d .
C44 C 0.1732(8) 0.2465(7) 0.4468(6) 0.062(2) Uani 1 1 d .
H44 H 0.1670 0.2568 0.3859 0.074 Uiso 1 1 calc R
C45 C 0.0737(9) 0.2595(9) 0.4944(8) 0.079(3) Uani 1 1 d .
H45 H 0.0004 0.2774 0.4649 0.095 Uiso 1 1 calc R
C46 C 0.0816(9) 0.2464(8) 0.5838(8) 0.071(3) Uani 1 1 d .
H46 H 0.0140 0.2552 0.6154 0.085 Uiso 1 1 calc R
C47 C 0.1897(11) 0.2201(7) 0.6271(7) 0.071(3) Uani 1 1 d .
H47 H 0.1954 0.2112 0.6884 0.085 Uiso 1 1 calc R
C48 C 0.2891(9) 0.2067(7) 0.5811(6) 0.057(2) Uani 1 1 d .
H48 H 0.3623 0.1897 0.6117 0.068 Uiso 1 1 calc R
C49 C 0.7223(7) 0.2420(8) 0.4321(6) 0.066(3) Uani 1 1 d .
H49A H 0.7722 0.1982 0.3986 0.099 Uiso 1 1 calc R
H49B H 0.7464 0.2466 0.4979 0.099 Uiso 1 1 calc R
H49C H 0.7351 0.3086 0.4177 0.099 Uiso 1 1 calc R
C50 C 0.5381(9) 0.3223(7) 0.5441(6) 0.070(3) Uani 1 1 d .
H50A H 0.4666 0.3500 0.5649 0.104 Uiso 1 1 calc R
H50B H 0.5910 0.3742 0.5259 0.104 Uiso 1 1 calc R
H50C H 0.5842 0.2977 0.5938 0.104 Uiso 1 1 calc R

loop_
_atom_site_aniso_label
_atom_site_aniso_U_11
_atom_site_aniso_U_22
_atom_site_aniso_U_33
_atom_site_aniso_U_23
_atom_site_aniso_U_13
_atom_site_aniso_U_12
Yb 0.02737(17) 0.04026(19) 0.03099(17) 0.00295(12) 0.00241(11) -0.00146(11)
N1 0.032(3) 0.046(4) 0.033(3) 0.000(3) 0.004(3) -0.006(3)
N2 0.032(3) 0.042(4) 0.050(4) 0.006(3) 0.008(3) 0.005(3)
N3 0.035(3) 0.046(4) 0.044(4) 0.008(3) 0.011(3) 0.003(3)
N4 0.030(3) 0.039(3) 0.044(4) 0.001(3) 0.011(3) 0.005(3)
B1 0.040(5) 0.040(5) 0.037(5) 0.003(4) 0.010(4) -0.008(4)
B2 0.037(5) 0.045(5) 0.039(5) 0.013(4) 0.007(4) 0.004(4)
C1 0.035(4) 0.051(5) 0.043(4) 0.002(4) 0.010(3) -0.006(3)
C2 0.037(4) 0.054(5) 0.042(4) -0.002(4) 0.016(3) -0.005(3)
C3 0.047(5) 0.056(5) 0.032(4) -0.003(4) 0.008(3) 0.000(4)
C4 0.045(5) 0.048(5) 0.037(4) 0.002(4) -0.001(4) 0.004(4)
C5 0.042(4) 0.045(4) 0.040(4) 0.003(3) 0.001(3) 0.004(3)
C6 0.042(4) 0.035(4) 0.037(4) 0.007(3) 0.005(3) 0.003(3)
C7 0.041(4) 0.045(4) 0.037(4) 0.005(3) 0.004(3) -0.003(3)
C8 0.046(5) 0.057(5) 0.053(5) 0.016(4) 0.018(4) 0.002(4)
C9 0.054(5) 0.062(6) 0.052(5) 0.002(4) 0.021(4) 0.009(4)
C10 0.066(6) 0.047(5) 0.052(5) -0.012(4) 0.009(4) 0.001(4)
C11 0.039(4) 0.051(5) 0.044(5) -0.001(4) 0.007(4) -0.007(4)
C12 0.038(4) 0.028(4) 0.041(4) 0.005(3) 0.002(3) 0.003(3)
C13 0.043(5) 0.053(5) 0.056(5) 0.017(4) -0.003(4) -0.007(4)
C14 0.044(5) 0.079(6) 0.067(6) 0.014(5) 0.013(5) -0.017(5)
C15 0.027(4) 0.076(6) 0.073(6) 0.004(5) 0.001(4) 0.000(4)
C16 0.050(6) 0.088(7) 0.051(5) 0.010(5) -0.006(4) 0.008(5)
C17 0.041(5) 0.057(5) 0.037(4) 0.006(4) 0.001(3) -0.002(4)
C18 0.035(4) 0.043(4) 0.046(4) 0.011(4) 0.010(3) 0.000(3)
C19 0.041(4) 0.053(5) 0.042(4) 0.012(4) 0.013(3) 0.015(4)
C20 0.063(6) 0.040(4) 0.035(4) 0.002(3) -0.005(4) -0.005(4)
C21 0.034(4) 0.051(5) 0.053(5) 0.015(4) -0.003(4) 0.001(3)
C22 0.036(4) 0.046(5) 0.046(5) 0.008(4) 0.001(3) 0.001(3)
C23 0.031(4) 0.041(4) 0.049(5) 0.007(4) 0.007(3) 0.005(3)
C24 0.051(5) 0.051(5) 0.056(5) 0.003(4) -0.001(4) 0.010(4)
C25 0.027(4) 0.079(7) 0.094(8) 0.013(6) 0.007(5) 0.010(4)
C26 0.042(5) 0.078(7) 0.090(7) 0.004(6) 0.024(5) 0.013(5)
C27 0.046(6) 0.073(6) 0.084(7) -0.021(5) 0.019(5) 0.006(5)
C28 0.037(5) 0.063(6) 0.066(6) -0.005(5) 0.007(4) 0.000(4)
C29 0.034(4) 0.038(4) 0.045(4) 0.002(3) 0.012(3) 0.004(3)
C30 0.053(5) 0.055(5) 0.066(6) 0.017(5) 0.012(4) -0.001(4)
C31 0.082(8) 0.056(6) 0.070(7) 0.008(5) 0.030(6) -0.007(5)
C32 0.048(6) 0.059(6) 0.084(7) -0.012(5) 0.033(5) -0.008(4)
C33 0.040(5) 0.059(6) 0.088(7) 0.001(5) 0.011(5) 0.001(4)
C34 0.041(5) 0.045(5) 0.073(6) 0.013(4) 0.006(4) 0.001(4)
C35 0.033(4) 0.044(4) 0.043(4) 0.005(4) 0.004(3) -0.005(3)
C36 0.044(5) 0.041(4) 0.040(4) 0.001(3) 0.007(3) 0.004(3)
C37 0.026(4) 0.062(5) 0.040(4) 0.003(4) 0.006(3) 0.003(3)
C38 0.046(5) 0.067(6) 0.072(6) 0.025(5) 0.017(5) 0.008(4)
C39 0.056(6) 0.103(8) 0.060(6) 0.033(6) 0.027(5) 0.017(6)
C40 0.035(5) 0.115(9) 0.054(6) 0.009(6) 0.012(4) 0.015(5)
C41 0.060(6) 0.086(7) 0.070(7) 0.007(6) 0.024(5) 0.021(5)
C42 0.054(5) 0.059(6) 0.059(5) 0.013(4) 0.015(4) 0.002(4)
C43 0.046(5) 0.035(4) 0.042(4) 0.000(3) 0.012(4) 0.003(3)
C44 0.055(6) 0.085(7) 0.049(5) 0.013(5) 0.008(4) 0.025(5)
C45 0.050(6) 0.112(9) 0.076(7) 0.001(6) 0.021(5) 0.025(6)
C46 0.056(6) 0.081(7) 0.082(8) 0.009(6) 0.042(6) 0.012(5)
C47 0.102(9) 0.068(6) 0.052(6) 0.017(5) 0.039(6) 0.015(6)
C48 0.065(6) 0.071(6) 0.038(5) 0.012(4) 0.012(4) 0.022(5)
C49 0.028(4) 0.094(7) 0.063(6) -0.001(5) -0.004(4) -0.006(4)
C50 0.066(6) 0.060(6) 0.064(6) -0.018(5) 0.002(5) -0.016(5)

loop_
_atom_type_symbol
_atom_type_description
_atom_type_scat_dispersion_real
_atom_type_scat_dispersion_imag
_atom_type_scat_source
C C 0.0033 0.0016 'International Tables Vol C Tables 4.2.6.8 and 6.1.1.4'
H H 0.0000 0.0000 'International Tables Vol C Tables 4.2.6.8 and 6.1.1.4'
N N 0.0061 0.0033 'International Tables Vol C Tables 4.2.6.8 and 6.1.1.4'
B B 0.0013 0.0007 'International Tables Vol C Tables 4.2.6.8 and 6.1.1.4'
Yb Yb -0.3850 5.5486 'International Tables Vol C Tables 4.2.6.8 and 6.1.1.4'

loop_
_geom_angle_atom_site_label_1
_geom_angle_atom_site_label_2
_geom_angle_atom_site_label_3
_geom_angle
N4 Yb N3 66.13(19)
N4 Yb C20 146.0(2)
N3 Yb C20 113.2(2)
N4 Yb C3 76.4(2)
N3 Yb C3 99.6(2)
C20 Yb C3 133.8(2)
N4 Yb C4 91.4(2)
N3 Yb C4 83.0(2)
C20 Yb C4 122.6(2)
C3 Yb C4 29.3(2)
N4 Yb C19 125.0(2)
N3 Yb C19 85.4(2)
C20 Yb C19 29.8(2)
C3 Yb C19 157.5(2)
C4 Yb C19 132.3(2)
N4 Yb C21 126.3(2)
N3 Yb C21 137.0(2)
C20 Yb C21 30.8(2)
C3 Yb C21 122.8(2)
C4 Yb C21 131.0(2)
C19 Yb C21 52.9(2)
N4 Yb C2 90.2(2)
N3 Yb C2 129.4(2)
C20 Yb C2 110.7(2)
C3 Yb C2 29.7(2)
C4 Yb C2 52.0(2)
C19 Yb C2 140.5(2)
C21 Yb C2 93.4(2)
N4 Yb C5 120.0(2)
N3 Yb C5 91.2(2)
C20 Yb C5 93.9(2)
C3 Yb C5 52.5(2)
C4 Yb C5 29.0(2)
C19 Yb C5 105.9(2)
C21 Yb C5 108.4(2)
C2 Yb C5 61.7(2)
N4 Yb C18 97.3(2)
N3 Yb C18 77.2(2)
C20 Yb C18 52.2(2)
C3 Yb C18 173.8(2)
C4 Yb C18 152.8(2)
C19 Yb C18 28.5(2)
C21 Yb C18 61.1(2)
C2 Yb C18 152.8(2)
C5 Yb C18 132.4(2)
N4 Yb C22 98.4(2)
N3 Yb C22 126.4(2)
C20 Yb C22 53.0(2)
C3 Yb C22 127.4(2)
C4 Yb C22 150.4(2)
C19 Yb C22 61.5(2)
C21 Yb C22 28.4(2)
C2 Yb C22 99.9(2)
C5 Yb C22 135.7(2)
C18 Yb C22 53.3(2)
N4 Yb C1 118.7(2)
N3 Yb C1 142.7(2)
C20 Yb C1 83.3(2)
C3 Yb C1 52.0(2)
C4 Yb C1 60.5(2)
C19 Yb C1 112.4(2)
C21 Yb C1 73.2(2)
C2 Yb C1 28.8(2)
C5 Yb C1 53.2(2)
C18 Yb C1 133.2(2)
C22 Yb C1 90.5(2)
C6 N1 C12 116.1(6)
C6 N1 B1 126.1(6)
C12 N1 B1 117.4(6)
C23 N2 C29 115.3(6)
C23 N2 B2 125.3(6)
C29 N2 B2 119.3(6)
C35 N3 C37 119.4(6)
C35 N3 Yb 119.6(5)
C37 N3 Yb 120.6(4)
C36 N4 C43 120.6(6)
C36 N4 Yb 121.1(5)
C43 N4 Yb 118.0(4)
N1 B1 C1 121.1(7)
N1 B1 C5 126.1(7)
C1 B1 C5 112.8(7)
N1 B1 Yb 127.8(5)
C1 B1 Yb 70.4(4)
C5 B1 Yb 69.0(4)
C18 B2 N2 122.4(7)
C18 B2 C22 114.3(7)
N2 B2 C22 123.2(7)
C18 B2 Yb 69.0(4)
N2 B2 Yb 132.5(5)
C22 B2 Yb 69.1(4)
C2 C1 B1 122.2(7)
C2 C1 Yb 72.5(4)
B1 C1 Yb 79.6(4)
C2 C1 H1 118.9
B1 C1 H1 118.9
Yb C1 H1 119.9
C1 C2 C3 120.9(7)
C1 C2 Yb 78.7(4)
C3 C2 Yb 73.1(4)
C1 C2 H2 119.5
C3 C2 H2 119.5
Yb C2 H2 119.6
C4 C3 C2 119.9(7)
C4 C3 Yb 75.9(5)
C2 C3 Yb 77.2(5)
C4 C3 H3 120.1
C2 C3 H3 120.1
Yb C3 H3 117.7
C3 C4 C5 124.2(7)
C3 C4 Yb 74.8(5)
C5 C4 Yb 78.7(5)
C3 C4 H4 117.9
C5 C4 H4 117.9
Yb C4 H4 119.2
C4 C5 B1 119.7(7)
C4 C5 Yb 72.3(4)
B1 C5 Yb 80.6(5)
C4 C5 H5 120.2
B1 C5 H5 120.2
Yb C5 H5 117.8
C11 C6 C7 116.4(7)
C11 C6 N1 122.1(7)
C7 C6 N1 121.5(6)
C8 C7 C6 122.2(7)
C8 C7 H7 118.9
C6 C7 H7 118.9
C7 C8 C9 120.3(8)
C7 C8 H8 119.8
C9 C8 H8 119.8
C8 C9 C10 117.9(8)
C8 C9 H9 121.0
C10 C9 H9 121.0
C11 C10 C9 122.3(8)
C11 C10 H10 118.8
C9 C10 H10 118.8
C10 C11 C6 120.9(7)
C10 C11 H11 119.6
C6 C11 H11 119.6
C13 C12 C17 118.7(7)
C13 C12 N1 119.9(7)
C17 C12 N1 121.3(7)
C12 C13 C14 119.3(8)
C12 C13 H13 120.4
C14 C13 H13 120.4
C15 C14 C13 121.0(9)
C15 C14 H14 119.5
C13 C14 H14 119.5
C16 C15 C14 118.7(8)
C16 C15 H15 120.6
C14 C15 H15 120.6
C17 C16 C15 121.9(9)
C17 C16 H16 119.0
C15 C16 H16 119.0
C16 C17 C12 120.2(8)
C16 C17 H17 119.9
C12 C17 H17 119.9
C19 C18 B2 120.7(7)
C19 C18 Yb 71.4(4)
B2 C18 Yb 81.2(4)
C19 C18 H18 119.6
B2 C18 H18 119.6
Yb C18 H18 118.5
C18 C19 C20 123.3(7)
C18 C19 Yb 80.1(4)
C20 C19 Yb 73.4(4)
C18 C19 H19 118.3
C20 C19 H19 118.3
Yb C19 H19 118.8
C19 C20 C21 118.3(7)
C19 C20 Yb 76.8(4)
C21 C20 Yb 76.3(4)
C19 C20 H20 120.8
C21 C20 H20 120.8
Yb C20 H20 117.0
C22 C21 C20 123.1(7)
C22 C21 Yb 80.3(4)
C20 C21 Yb 72.9(4)
C22 C21 H21 118.5
C20 C21 H21 118.5
Yb C21 H21 119.0
C21 C22 B2 119.6(7)
C21 C22 Yb 71.3(4)
B2 C22 Yb 80.9(4)
C21 C22 H22 120.2
B2 C22 H22 120.2
Yb C22 H22 118.4
C28 C23 C24 117.2(7)
C28 C23 N2 120.5(7)
C24 C23 N2 122.2(7)
C25 C24 C23 120.9(8)
C25 C24 H24 119.5
C23 C24 H24 119.5
C26 C25 C24 120.4(8)
C26 C25 H25 119.8
C24 C25 H25 119.8
C27 C26 C25 119.4(9)
C27 C26 H26 120.3
C25 C26 H26 120.3
C26 C27 C28 120.8(9)
C26 C27 H27 119.6
C28 C27 H27 119.6
C23 C28 C27 121.2(8)
C23 C28 H28 119.4
C27 C28 H28 119.4
C30 C29 C34 118.0(7)
C30 C29 N2 119.7(7)
C34 C29 N2 122.3(7)
C29 C30 C31 119.5(9)
C29 C30 H30 120.2
C31 C30 H30 120.2
C32 C31 C30 121.0(9)
C32 C31 H31 119.5
C30 C31 H31 119.5
C31 C32 C33 119.5(8)
C31 C32 H32 120.2
C33 C32 H32 120.2
C34 C33 C32 119.8(9)
C34 C33 H33 120.1
C32 C33 H33 120.1
C33 C34 C29 122.0(8)
C33 C34 H34 119.0
C29 C34 H34 119.0
N3 C35 C36 117.1(6)
N3 C35 C49 123.3(7)
C36 C35 C49 119.5(7)
N4 C36 C35 116.0(6)
N4 C36 C50 124.7(7)
C35 C36 C50 119.1(7)
C42 C37 C38 119.7(8)
C42 C37 N3 119.3(7)
C38 C37 N3 120.9(8)
C37 C38 C39 120.0(9)
C37 C38 H38 120.0
C39 C38 H38 120.0
C40 C39 C38 120.6(9)
C40 C39 H39 119.7
C38 C39 H39 119.7
C39 C40 C41 120.0(9)
C39 C40 H40 120.0
C41 C40 H40 120.0
C40 C41 C42 119.8(10)
C40 C41 H41 120.1
C42 C41 H41 120.1
C37 C42 C41 119.8(9)
C37 C42 H42 120.1
C41 C42 H42 120.1
C44 C43 C48 117.8(8)
C44 C43 N4 118.5(7)
C48 C43 N4 123.5(7)
C45 C44 C43 120.4(9)
C45 C44 H44 119.8
C43 C44 H44 119.8
C46 C45 C44 120.7(10)
C46 C45 H45 119.6
C44 C45 H45 119.6
C45 C46 C47 119.5(9)
C45 C46 H46 120.2
C47 C46 H46 120.2
C48 C47 C46 120.6(9)
C48 C47 H47 119.7
C46 C47 H47 119.7
C47 C48 C43 120.8(9)
C47 C48 H48 119.6
C43 C48 H48 119.6
C35 C49 H49A 109.5
C35 C49 H49B 109.5
H49A C49 H49B 109.5
C35 C49 H49C 109.5
H49A C49 H49C 109.5
H49B C49 H49C 109.5
C36 C50 H50A 109.5
C36 C50 H50B 109.5
H50A C50 H50B 109.5
C36 C50 H50C 109.5
H50A C50 H50C 109.5
H50B C50 H50C 109.5

loop_
_geom_bond_atom_site_label_1
_geom_bond_atom_site_label_2
_geom_bond_distance
Yb N4 2.391(6)
Yb N3 2.451(6)
Yb C20 2.681(7)
Yb C3 2.707(8)
Yb C4 2.720(8)
Yb C19 2.724(7)
Yb C21 2.724(7)
Yb C2 2.758(7)
Yb C5 2.800(7)
Yb C18 2.832(7)
Yb C22 2.835(7)
Yb C1 2.835(7)
N1 C6 1.412(9)
N1 C12 1.427(9)
N1 B1 1.475(10)
N2 C23 1.411(9)
N2 C29 1.421(9)
N2 B2 1.506(11)
N3 C35 1.300(9)
N3 C37 1.446(9)
N4 C36 1.332(9)
N4 C43 1.422(9)
B1 C1 1.506(11)
B1 C5 1.522(11)
B2 C18 1.505(11)
B2 C22 1.518(11)
C1 C2 1.392(10)
C1 H1 0.9300
C2 C3 1.403(11)
C2 H2 0.9300
C3 C4 1.372(10)
C3 H3 0.9300
C4 C5 1.384(10)
C4 H4 0.9300
C5 H5 0.9300
C6 C11 1.393(10)
C6 C7 1.411(10)
C7 C8 1.365(10)
C7 H7 0.9300
C8 C9 1.379(11)
C8 H8 0.9300
C9 C10 1.385(12)
C9 H9 0.9300
C10 C11 1.357(11)
C10 H10 0.9300
C11 H11 0.9300
C12 C13 1.377(10)
C12 C17 1.405(10)
C13 C14 1.397(11)
C13 H13 0.9300
C14 C15 1.372(12)
C14 H14 0.9300
C15 C16 1.361(13)
C15 H15 0.9300
C16 C17 1.351(11)
C16 H16 0.9300
C17 H17 0.9300
C18 C19 1.370(10)
C18 H18 0.9300
C19 C20 1.391(11)
C19 H19 0.9300
C20 C21 1.436(11)
C20 H20 0.9300
C21 C22 1.369(11)
C21 H21 0.9300
C22 H22 0.9300
C23 C28 1.375(11)
C23 C24 1.398(11)
C24 C25 1.375(12)
C24 H24 0.9300
C25 C26 1.373(13)
C25 H25 0.9300
C26 C27 1.352(13)
C26 H26 0.9300
C27 C28 1.383(11)
C27 H27 0.9300
C28 H28 0.9300
C29 C30 1.371(11)
C29 C34 1.386(11)
C30 C31 1.411(12)
C30 H30 0.9300
C31 C32 1.354(13)
C31 H31 0.9300
C32 C33 1.370(13)
C32 H32 0.9300
C33 C34 1.369(12)
C33 H33 0.9300
C34 H34 0.9300
C35 C36 1.464(10)
C35 C49 1.504(10)
C36 C50 1.498(10)
C37 C42 1.371(11)
C37 C38 1.378(11)
C38 C39 1.378(12)
C38 H38 0.9300
C39 C40 1.352(14)
C39 H39 0.9300
C40 C41 1.378(14)
C40 H40 0.9300
C41 C42 1.388(12)
C41 H41 0.9300
C42 H42 0.9300
C43 C44 1.388(11)
C43 C48 1.389(11)
C44 C45 1.377(12)
C44 H44 0.9300
C45 C46 1.357(14)
C45 H45 0.9300
C46 C47 1.371(14)
C46 H46 0.9300
C47 C48 1.364(13)
C47 H47 0.9300
C48 H48 0.9300
C49 H49A 0.9600
C49 H49B 0.9600
C49 H49C 0.9600
C50 H50A 0.9600
C50 H50B 0.9600
C50 H50C 0.9600

loop_
_geom_torsion_atom_site_label_1
_geom_torsion_atom_site_label_2
_geom_torsion_atom_site_label_3
_geom_torsion_atom_site_label_4
_geom_torsion
N4 Yb N3 C35 -1.8(5)
C20 Yb N3 C35 141.0(6)
C3 Yb N3 C35 -72.2(6)
C4 Yb N3 C35 -96.4(6)
C19 Yb N3 C35 129.9(6)
C21 Yb N3 C35 116.6(6)
C2 Yb N3 C35 -70.9(6)
C5 Yb N3 C35 -124.3(6)
C18 Yb N3 C35 102.3(6)
C22 Yb N3 C35 80.8(6)
C1 Yb N3 C35 -108.4(6)
N4 Yb N3 C37 -173.6(6)
C20 Yb N3 C37 -30.9(6)
C3 Yb N3 C37 115.9(6)
C4 Yb N3 C37 91.7(6)
C19 Yb N3 C37 -41.9(6)
C21 Yb N3 C37 -55.2(7)
C2 Yb N3 C37 117.3(6)
C5 Yb N3 C37 63.9(6)
C18 Yb N3 C37 -69.5(6)
C22 Yb N3 C37 -91.0(6)
C1 Yb N3 C37 79.8(6)
N3 Yb N4 C36 0.7(5)
C20 Yb N4 C36 -95.8(7)
C3 Yb N4 C36 107.9(6)
C4 Yb N4 C36 82.5(6)
C19 Yb N4 C36 -64.6(6)
C21 Yb N4 C36 -131.1(6)
C2 Yb N4 C36 134.4(6)
C5 Yb N4 C36 77.5(6)
C18 Yb N4 C36 -71.8(6)
C22 Yb N4 C36 -125.6(6)
C1 Yb N4 C36 139.3(6)
N3 Yb N4 C43 -174.3(6)
C20 Yb N4 C43 89.2(6)
C3 Yb N4 C43 -67.1(5)
C4 Yb N4 C43 -92.5(5)
C19 Yb N4 C43 120.4(5)
C21 Yb N4 C43 53.9(6)
C2 Yb N4 C43 -40.5(5)
C5 Yb N4 C43 -97.5(5)
C18 Yb N4 C43 113.3(5)
C22 Yb N4 C43 59.5(5)
C1 Yb N4 C43 -35.7(6)
C6 N1 B1 C1 166.4(7)
C12 N1 B1 C1 -20.9(10)
C6 N1 B1 C5 -12.2(12)
C12 N1 B1 C5 160.5(7)
C6 N1 B1 Yb 78.0(9)
C12 N1 B1 Yb -109.3(7)
N4 Yb B1 N1 174.9(5)
N3 Yb B1 N1 -98.4(7)
C20 Yb B1 N1 9.4(6)
C3 Yb B1 N1 176.8(8)
C4 Yb B1 N1 -149.9(8)
C19 Yb B1 N1 -9.9(7)
C21 Yb B1 N1 40.5(7)
C2 Yb B1 N1 142.9(8)
C5 Yb B1 N1 -120.0(9)
C18 Yb B1 N1 -3.5(8)
C22 Yb B1 N1 52.3(7)
C1 Yb B1 N1 114.7(9)
N4 Yb B1 C1 60.2(6)
N3 Yb B1 C1 147.0(4)
C20 Yb B1 C1 -105.3(5)
C3 Yb B1 C1 62.1(4)
C4 Yb B1 C1 95.4(5)
C19 Yb B1 C1 -124.5(5)
C21 Yb B1 C1 -74.2(5)
C2 Yb B1 C1 28.2(4)
C5 Yb B1 C1 125.3(7)
C18 Yb B1 C1 -118.2(4)
C22 Yb B1 C1 -62.3(5)
N4 Yb B1 C5 -65.1(6)
N3 Yb B1 C5 21.7(5)
C20 Yb B1 C5 129.4(5)
C3 Yb B1 C5 -63.2(4)
C4 Yb B1 C5 -29.9(4)
C19 Yb B1 C5 110.2(4)
C21 Yb B1 C5 160.5(5)
C2 Yb B1 C5 -97.1(5)
C18 Yb B1 C5 116.5(4)
C22 Yb B1 C5 172.4(4)
C1 Yb B1 C5 -125.3(7)
C23 N2 B2 C18 174.3(7)
C29 N2 B2 C18 -4.4(11)
C23 N2 B2 C22 -4.1(12)
C29 N2 B2 C22 177.2(7)
C23 N2 B2 Yb -95.3(8)
C29 N2 B2 Yb 86.0(8)
N4 Yb B2 C18 114.8(4)
N3 Yb B2 C18 49.6(5)
C20 Yb B2 C18 -63.3(5)
C3 Yb B2 C18 169.1(4)
C4 Yb B2 C18 132(3)
C19 Yb B2 C18 -29.2(4)
C21 Yb B2 C18 -98.6(5)
C2 Yb B2 C18 -158.8(4)
C5 Yb B2 C18 -57.4(7)
C22 Yb B2 C18 -128.2(7)
C1 Yb B2 C18 -124.9(4)
N4 Yb B2 N2 -0.5(7)
N3 Yb B2 N2 -65.7(7)
C20 Yb B2 N2 -178.6(8)
C3 Yb B2 N2 53.7(9)
C4 Yb B2 N2 17(4)
C19 Yb B2 N2 -144.6(8)
C21 Yb B2 N2 146.0(8)
C2 Yb B2 N2 85.8(7)
C5 Yb B2 N2 -172.8(6)
C18 Yb B2 N2 -115.4(9)
C22 Yb B2 N2 116.4(9)
C1 Yb B2 N2 119.8(7)
N4 Yb B2 C22 -116.9(5)
N3 Yb B2 C22 177.9(5)
C20 Yb B2 C22 65.0(5)
C3 Yb B2 C22 -62.7(7)
C4 Yb B2 C22 -100(3)
C19 Yb B2 C22 99.0(5)
C21 Yb B2 C22 29.6(4)
C2 Yb B2 C22 -30.6(6)
C5 Yb B2 C22 70.8(7)
C18 Yb B2 C22 128.2(7)
C1 Yb B2 C22 3.4(5)
N1 B1 C1 C2 175.4(7)
C5 B1 C1 C2 -5.8(11)
Yb B1 C1 C2 -61.5(7)
N1 B1 C1 Yb -123.1(7)
C5 B1 C1 Yb 55.7(6)
N4 Yb C1 C2 -10.0(6)
N3 Yb C1 C2 77.5(6)
C20 Yb C1 C2 -162.5(5)
C3 Yb C1 C2 30.0(5)
C4 Yb C1 C2 63.9(5)
C19 Yb C1 C2 -169.0(5)
C21 Yb C1 C2 -132.7(5)
C5 Yb C1 C2 97.6(5)
C18 Yb C1 C2 -145.5(5)
C22 Yb C1 C2 -109.8(5)
N4 Yb C1 B1 -138.7(4)
N3 Yb C1 B1 -51.2(6)
C20 Yb C1 B1 68.8(5)
C3 Yb C1 B1 -98.7(5)
C4 Yb C1 B1 -64.8(5)
C19 Yb C1 B1 62.3(5)
C21 Yb C1 B1 98.6(5)
C2 Yb C1 B1 -128.7(7)
C5 Yb C1 B1 -31.1(4)
C18 Yb C1 B1 85.8(5)
C22 Yb C1 B1 121.4(5)
B1 C1 C2 C3 2.7(12)
Yb C1 C2 C3 -62.3(7)
B1 C1 C2 Yb 65.0(7)
N4 Yb C2 C1 171.2(5)
N3 Yb C2 C1 -130.1(5)
C20 Yb C2 C1 18.6(6)
C3 Yb C2 C1 -127.5(7)
C4 Yb C2 C1 -97.2(5)
C19 Yb C2 C1 16.1(7)
C21 Yb C2 C1 44.8(5)
C5 Yb C2 C1 -64.4(5)
C18 Yb C2 C1 64.5(7)
C22 Yb C2 C1 72.7(5)
N4 Yb C2 C3 -61.3(5)
N3 Yb C2 C3 -2.6(6)
C20 Yb C2 C3 146.1(5)
C4 Yb C2 C3 30.3(4)
C19 Yb C2 C3 143.6(5)
C21 Yb C2 C3 172.3(5)
C5 Yb C2 C3 63.1(5)
C18 Yb C2 C3 -168.0(5)
C22 Yb C2 C3 -159.8(4)
C1 Yb C2 C3 127.5(7)
C1 C2 C3 C4 -0.1(12)
Yb C2 C3 C4 -65.2(7)
C1 C2 C3 Yb 65.1(7)
N4 Yb C3 C4 -118.7(5)
N3 Yb C3 C4 -56.3(5)
C20 Yb C3 C4 79.4(6)
C19 Yb C3 C4 45.0(8)
C21 Yb C3 C4 116.5(5)
C2 Yb C3 C4 125.7(7)
C5 Yb C3 C4 27.8(4)
C18 Yb C3 C4 -115(2)
C22 Yb C3 C4 151.0(4)
C1 Yb C3 C4 96.7(5)
N4 Yb C3 C2 115.5(5)
N3 Yb C3 C2 178.0(4)
C20 Yb C3 C2 -46.3(6)
C4 Yb C3 C2 -125.7(7)
C19 Yb C3 C2 -80.7(8)
C21 Yb C3 C2 -9.2(6)
C5 Yb C3 C2 -98.0(5)
C18 Yb C3 C2 119(2)
C22 Yb C3 C2 25.3(6)
C1 Yb C3 C2 -29.0(4)
C2 C3 C4 C5 1.3(13)
Yb C3 C4 C5 -64.6(8)
C2 C3 C4 Yb 65.9(7)
N4 Yb C4 C3 58.5(5)
N3 Yb C4 C3 124.3(5)
C20 Yb C4 C3 -122.6(5)
C19 Yb C4 C3 -158.5(4)
C21 Yb C4 C3 -85.3(5)
C2 Yb C4 C3 -30.7(4)
C5 Yb C4 C3 -130.4(7)
C18 Yb C4 C3 167.5(5)
C22 Yb C4 C3 -51.2(7)
C1 Yb C4 C3 -64.0(5)
N4 Yb C4 C5 -171.1(5)
N3 Yb C4 C5 -105.4(5)
C20 Yb C4 C5 7.8(6)
C3 Yb C4 C5 130.4(7)
C19 Yb C4 C5 -28.1(6)
C21 Yb C4 C5 45.1(6)
C2 Yb C4 C5 99.6(5)
C18 Yb C4 C5 -62.1(7)
C22 Yb C4 C5 79.2(7)
C1 Yb C4 C5 66.4(5)
C3 C4 C5 B1 -4.9(12)
Yb C4 C5 B1 -67.6(7)
C3 C4 C5 Yb 62.7(7)
N1 B1 C5 C4 -174.5(7)
C1 B1 C5 C4 6.7(11)
Yb B1 C5 C4 63.3(7)
N1 B1 C5 Yb 122.2(8)
C1 B1 C5 Yb -56.5(6)
N4 Yb C5 C4 10.3(6)
N3 Yb C5 C4 73.2(5)
C20 Yb C5 C4 -173.5(5)
C3 Yb C5 C4 -28.0(5)
C19 Yb C5 C4 158.8(5)
C21 Yb C5 C4 -145.7(5)
C2 Yb C5 C4 -61.9(5)
C18 Yb C5 C4 146.9(5)
C22 Yb C5 C4 -136.0(5)
C1 Yb C5 C4 -94.8(5)
N4 Yb C5 B1 135.7(4)
N3 Yb C5 B1 -161.3(4)
C20 Yb C5 B1 -48.0(5)
C3 Yb C5 B1 97.4(5)
C4 Yb C5 B1 125.5(7)
C19 Yb C5 B1 -75.8(5)
C21 Yb C5 B1 -20.3(5)
C2 Yb C5 B1 63.5(4)
C18 Yb C5 B1 -87.7(5)
C22 Yb C5 B1 -10.6(6)
C1 Yb C5 B1 30.7(4)
C12 N1 C6 C11 -24.9(10)
B1 N1 C6 C11 147.9(8)
C12 N1 C6 C7 155.5(7)
B1 N1 C6 C7 -31.7(11)
C11 C6 C7 C8 -2.6(11)
N1 C6 C7 C8 177.0(7)
C6 C7 C8 C9 1.9(12)
C7 C8 C9 C10 0.1(13)
C8 C9 C10 C11 -1.4(14)
C9 C10 C11 C6 0.6(14)
C7 C6 C11 C10 1.3(12)
N1 C6 C11 C10 -178.3(8)
C6 N1 C12 C13 107.2(8)
B1 N1 C12 C13 -66.2(10)
C6 N1 C12 C17 -75.6(9)
B1 N1 C12 C17 111.0(8)
C17 C12 C13 C14 -1.0(12)
N1 C12 C13 C14 176.2(7)
C12 C13 C14 C15 2.2(14)
C13 C14 C15 C16 -0.3(14)
C14 C15 C16 C17 -2.9(15)
C15 C16 C17 C12 4.1(14)
C13 C12 C17 C16 -2.1(12)
N1 C12 C17 C16 -179.2(8)
N2 B2 C18 C19 -170.0(7)
C22 B2 C18 C19 8.5(11)
Yb B2 C18 C19 62.1(6)
N2 B2 C18 Yb 127.8(7)
C22 B2 C18 Yb -53.6(6)
N4 Yb C18 C19 167.7(4)
N3 Yb C18 C19 104.3(5)
C20 Yb C18 C19 -29.1(5)
C3 Yb C18 C19 164.3(19)
C4 Yb C18 C19 60.0(7)
C21 Yb C18 C19 -64.6(5)
C2 Yb C18 C19 -87.3(6)
C5 Yb C18 C19 24.6(6)
C22 Yb C18 C19 -97.3(5)
C1 Yb C18 C19 -50.7(6)
N4 Yb C18 B2 -65.7(5)
N3 Yb C18 B2 -129.1(5)
C20 Yb C18 B2 97.6(5)
C3 Yb C18 B2 -69(2)
C4 Yb C18 B2 -173.3(5)
C19 Yb C18 B2 126.7(7)
C21 Yb C18 B2 62.0(5)
C2 Yb C18 B2 39.4(7)
C5 Yb C18 B2 151.2(4)
C22 Yb C18 B2 29.4(4)
C1 Yb C18 B2 76.0(5)
B2 C18 C19 C20 -4.7(12)
Yb C18 C19 C20 62.5(7)
B2 C18 C19 Yb -67.2(7)
N4 Yb C19 C18 -15.0(5)
N3 Yb C19 C18 -71.4(5)
C20 Yb C19 C18 129.4(7)
C3 Yb C19 C18 -175.6(5)
C4 Yb C19 C18 -147.7(4)
C21 Yb C19 C18 97.2(5)
C2 Yb C19 C18 134.1(5)
C5 Yb C19 C18 -161.4(4)
C22 Yb C19 C18 64.8(4)
C1 Yb C19 C18 142.4(4)
N4 Yb C19 C20 -144.3(5)
N3 Yb C19 C20 159.2(5)
C3 Yb C19 C20 55.1(8)
C4 Yb C19 C20 83.0(6)
C21 Yb C19 C20 -32.2(5)
C2 Yb C19 C20 4.8(7)
C5 Yb C19 C20 69.2(5)
C18 Yb C19 C20 -129.4(7)
C22 Yb C19 C20 -64.6(5)
C1 Yb C19 C20 13.1(6)
C18 C19 C20 C21 0.4(12)
Yb C19 C20 C21 66.2(6)
C18 C19 C20 Yb -65.8(7)
N4 Yb C20 C19 58.6(7)
N3 Yb C20 C19 -22.6(5)
C3 Yb C20 C19 -154.2(4)
C4 Yb C20 C19 -119.4(5)
C21 Yb C20 C19 124.0(7)
C2 Yb C20 C19 -176.8(5)
C5 Yb C20 C19 -115.6(5)
C18 Yb C20 C19 27.8(4)
C22 Yb C20 C19 96.5(5)
C1 Yb C20 C19 -167.8(5)
N4 Yb C20 C21 -65.4(6)
N3 Yb C20 C21 -146.6(4)
C3 Yb C20 C21 81.8(5)
C4 Yb C20 C21 116.6(5)
C19 Yb C20 C21 -124.0(7)
C2 Yb C20 C21 59.3(5)
C5 Yb C20 C21 120.4(5)
C18 Yb C20 C21 -96.2(5)
C22 Yb C20 C21 -27.5(4)
C1 Yb C20 C21 68.2(5)
C19 C20 C21 C22 -0.7(11)
Yb C20 C21 C22 65.8(7)
C19 C20 C21 Yb -66.5(6)
N4 Yb C21 C22 11.6(6)
N3 Yb C21 C22 -81.3(6)
C20 Yb C21 C22 -129.2(7)
C3 Yb C21 C22 109.0(5)
C4 Yb C21 C22 144.5(5)
C19 Yb C21 C22 -98.1(5)
C2 Yb C21 C22 104.5(5)
C5 Yb C21 C22 165.7(5)
C18 Yb C21 C22 -65.4(5)
C1 Yb C21 C22 125.2(5)
N4 Yb C21 C20 140.8(4)
N3 Yb C21 C20 47.8(6)
C3 Yb C21 C20 -121.8(5)
C4 Yb C21 C20 -86.3(5)
C19 Yb C21 C20 31.1(4)
C2 Yb C21 C20 -126.3(5)
C5 Yb C21 C20 -65.1(5)
C18 Yb C21 C20 63.8(4)
C22 Yb C21 C20 129.2(7)
C1 Yb C21 C20 -105.6(5)
C20 C21 C22 B2 5.2(11)
Yb C21 C22 B2 67.4(7)
C20 C21 C22 Yb -62.2(7)
C18 B2 C22 C21 -8.7(11)
N2 B2 C22 C21 169.8(7)
Yb B2 C22 C21 -62.3(6)
C18 B2 C22 Yb 53.6(6)
N2 B2 C22 Yb -127.9(7)
N4 Yb C22 C21 -170.5(5)
N3 Yb C22 C21 123.0(5)
C20 Yb C22 C21 29.8(5)
C3 Yb C22 C21 -91.3(5)
C4 Yb C22 C21 -62.6(7)
C19 Yb C22 C21 64.0(5)
C2 Yb C22 C21 -78.8(5)
C5 Yb C22 C21 -19.6(6)
C18 Yb C22 C21 96.5(5)
C1 Yb C22 C21 -51.5(5)
N4 Yb C22 B2 63.8(5)
N3 Yb C22 B2 -2.6(6)
C20 Yb C22 B2 -95.9(5)
C3 Yb C22 B2 143.1(4)
C4 Yb C22 B2 171.8(5)
C19 Yb C22 B2 -61.6(5)
C21 Yb C22 B2 -125.6(7)
C2 Yb C22 B2 155.5(5)
C5 Yb C22 B2 -145.2(5)
C18 Yb C22 B2 -29.1(4)
C1 Yb C22 B2 -177.1(5)
C29 N2 C23 C28 -45.5(10)
B2 N2 C23 C28 135.7(8)
C29 N2 C23 C24 137.1(8)
B2 N2 C23 C24 -41.7(11)
C28 C23 C24 C25 -0.2(13)
N2 C23 C24 C25 177.3(8)
C23 C24 C25 C26 -0.3(15)
C24 C25 C26 C27 1.7(16)
C25 C26 C27 C28 -2.6(17)
C24 C23 C28 C27 -0.7(13)
N2 C23 C28 C27 -178.3(8)
C26 C27 C28 C23 2.2(16)
C23 N2 C29 C30 -57.5(10)
B2 N2 C29 C30 121.3(8)
C23 N2 C29 C34 121.7(8)
B2 N2 C29 C34 -59.5(10)
C34 C29 C30 C31 2.7(12)
N2 C29 C30 C31 -178.0(8)
C29 C30 C31 C32 -2.5(14)
C30 C31 C32 C33 2.1(14)
C31 C32 C33 C34 -2.2(14)
C32 C33 C34 C29 2.6(14)
C30 C29 C34 C33 -2.8(13)
N2 C29 C34 C33 177.9(8)
C37 N3 C35 C36 174.6(7)
Yb N3 C35 C36 2.7(9)
C37 N3 C35 C49 -8.5(12)
Yb N3 C35 C49 179.5(6)
C43 N4 C36 C35 175.2(6)
Yb N4 C36 C35 0.3(9)
C43 N4 C36 C50 -9.5(12)
Yb N4 C36 C50 175.7(6)
N3 C35 C36 N4 -2.0(11)
C49 C35 C36 N4 -179.0(7)
N3 C35 C36 C50 -177.6(8)
C49 C35 C36 C50 5.4(12)
C35 N3 C37 C42 114.6(8)
Yb N3 C37 C42 -73.6(8)
C35 N3 C37 C38 -69.4(10)
Yb N3 C37 C38 102.4(7)
C42 C37 C38 C39 1.2(13)
N3 C37 C38 C39 -174.8(8)
C37 C38 C39 C40 -1.4(14)
C38 C39 C40 C41 1.5(15)
C39 C40 C41 C42 -1.3(15)
C38 C37 C42 C41 -1.0(13)
N3 C37 C42 C41 175.1(8)
C40 C41 C42 C37 1.0(14)
C36 N4 C43 C44 129.5(8)
Yb N4 C43 C44 -55.6(8)
C36 N4 C43 C48 -56.3(11)
Yb N4 C43 C48 118.7(7)
C48 C43 C44 C45 -2.0(13)
N4 C43 C44 C45 172.5(9)
C43 C44 C45 C46 1.1(16)
C44 C45 C46 C47 0.1(17)
C45 C46 C47 C48 -0.2(16)
C46 C47 C48 C43 -0.8(15)
C44 C43 C48 C47 1.9(13)
N4 C43 C48 C47 -172.4(8)
